data_7130097
loop_
_publ_author_name
'Li, Sha'
'Sun, Yahan'
'Li, Xiaofang'
'Smaga, Oskar'
'Koniarz, Sebastian'
'St\;epie\'n, Marcin'
'Chmielewski, Piotr J.'

_publ_section_title
;
 1,3-Dipolar cycloaddition of polycyclic azomethine ylide to norcorroles:
 towards dibenzoullazine-fused derivatives
;
_journal_name_full 'Chemical Communications'
_journal_paper_doi 10.1039/D2CC02071H
_journal_year 2022
_chemical_formula_moiety 'C60 H51 N5 Ni'
_chemical_formula_sum 'C60 H51 N5 Ni'
_chemical_formula_weight 900.77
_space_group_crystal_system monoclinic
_space_group_IT_number 14
_space_group_name_Hall '-P 2yn'
_space_group_name_H-M_alt 'P 1 21/n 1'
_atom_sites_solution_hydrogens mixed
_audit_creation_date 2021-05-27
_audit_creation_method
;
Olex2 1.2
(compiled 2018.05.29 svn.r3508 for OlexSys, GUI svn.r5506)
;
_audit_update_record
;
2021-10-20 deposited with the CCDC.	2022-05-16 downloaded from the CCDC.
;
_cell_angle_alpha 90
_cell_angle_beta 105.144(3)
_cell_angle_gamma 90
_cell_formula_units_Z 4
_cell_length_a 10.9639(3)
_cell_length_b 27.0997(6)
_cell_length_c 16.6678(5)
_cell_measurement_reflns_used 20173
_cell_measurement_temperature 99.99(10)
_cell_measurement_theta_max 74.9900
_cell_measurement_theta_min 3.1460
_cell_volume 4780.3(2)
_computing_cell_refinement 'CrysAlisPro 1.171.41.75a (Rigaku OD, 2020)'
_computing_data_collection 'CrysAlisPro 1.171.41.75a (Rigaku OD, 2020)'
_computing_data_reduction 'CrysAlisPro 1.171.41.75a (Rigaku OD, 2020)'
_computing_molecular_graphics 'Olex2 (Dolomanov et al., 2009)'
_computing_publication_material 'Olex2 (Dolomanov et al., 2009)'
_computing_structure_refinement 'ShelXL (Sheldrick, 2015)'
_diffrn_ambient_environment N~2~
_diffrn_ambient_temperature 99.99(10)
_diffrn_detector 'Hybrid Pixel Array Detector'
_diffrn_detector_area_resol_mean 10.0000
_diffrn_detector_type 'HyPix-Arc 150'
_diffrn_measured_fraction_theta_full 0.996
_diffrn_measured_fraction_theta_max 0.996
_diffrn_measurement_details
;
List of Runs (angles in degrees, time in seconds):

  # Type    Start    End  Width  t~exp~   \w     \q     \k     \f   Frames
#--------------------------------------------------------------------------
  1  \w     10.00  35.00   0.50   34.00    --   59.64 -30.00  30.00   50
  2  \w     12.00  37.00   0.50   34.00    --   59.64 -30.00-150.00   50
  3  \w     62.00  97.00   0.50   34.00    --   59.64  30.00  90.00   70
  4  \w     10.00  35.00   0.50   34.00    --   59.64 -30.00 -30.00   50
  5  \w     10.00  35.00   0.50   34.00    --   59.64 -30.00-120.00   50
  6  \w     63.00 109.00   0.50   34.00    --   59.64  30.00-180.00   92
  7  \w     45.00  80.00   0.50   34.00    --   74.25 -95.00-180.00   70
  8  \w     47.00  81.00   0.50   34.00    --   74.25 -95.00 -90.00   68
  9  \w   -121.00 -94.00   0.50   34.00    --  -75.31-125.00  60.00   54
 10  \w   -112.00 -77.00   0.50   34.00    --  -75.31-125.00   0.00   70
 11  \w   -121.00 -96.00   0.50   34.00    --  -75.31-125.00-120.00   50
 12  \w     79.00 105.00   0.50   34.00    --   79.20 125.00 -60.00   52
 13  \w     40.00  74.00   0.50   34.00    --   79.20 -95.00  30.00   68
 14  \w     40.00  66.00   0.50   34.00    --   79.20 -95.00   0.00   52
 15  \w     41.00  71.00   0.50   34.00    --   79.20 -95.00-120.00   60
 16  \w     33.00  68.00   0.50   34.00    --   79.20-125.00-180.00   70
 17  \w     79.00 104.00   0.50   34.00    --   79.20 125.00-180.00   50
 18  \w     95.00 120.00   0.50   34.00    --   79.20  30.00-180.00   50
 19  \w     89.00 115.00   0.50   34.00    --   79.20  30.00-120.00   52
 20  \w     80.00 115.00   0.50   34.00    --   79.20  30.00-150.00   70
 21  \w     79.00 104.00   0.50   34.00    --   79.20 125.00 -30.00   50
 22  \w     85.00 110.00   0.50   34.00    --   79.20-125.00-180.00   50
 23  \w     67.00 108.00   0.50   34.00    --   82.00-118.00 108.61   82
 24  \w     77.00 122.00   0.50   34.00    --   83.00   1.00-108.21   90
 25  \w     44.00  70.00   0.50   34.00    --   83.00   1.00-108.21   52
 26  \w     99.00 126.00   0.50   34.00    --   83.00  22.00  38.06   54
 27  \w     64.00  92.00   0.50   34.00    --   83.00  22.00  38.06   56
 28  \w     72.00  98.00   0.50   34.00    --   83.00-170.00 -21.80   52
 29  \w     72.00 127.00   0.50   34.00    --   83.00  22.00 154.18  110
 30  \w     99.00 125.00   0.50   34.00    --   83.00   7.00 -46.88   52
 31  \w     55.00  86.00   0.50   34.00    --   83.00   7.00 -46.88   62
 32  \w     39.00  65.00   0.50   34.00    --   83.00 -55.00 138.65   52
 33  \w     85.00 118.00   0.50   34.00    --   83.00  15.00-143.33   66
 34  \w     79.00 114.00   0.50   34.00    --   83.00  20.00  97.49   70
 35  \w     97.00 126.00   0.50   34.00    --   83.00  44.00  84.89   58
 36  \w     87.00 128.00   0.50   34.00    --   83.00 111.00-155.00   82
 37  \w     52.00  76.50   0.50   34.00    --   83.00 -83.00 134.50   49
;
_diffrn_measurement_device 'four-circle diffractometer'
_diffrn_measurement_device_type 'XtaLAB Synergy R, DW system, HyPix-Arc 150'
_diffrn_measurement_method '\w scans'
_diffrn_orient_matrix_type 'CrysAlisPro convention (1999,Acta A55,543-557)'
_diffrn_orient_matrix_UB_11 -0.0861614000
_diffrn_orient_matrix_UB_12 0.0458140000
_diffrn_orient_matrix_UB_13 -0.0122193000
_diffrn_orient_matrix_UB_21 0.0397245000
_diffrn_orient_matrix_UB_22 0.0095511000
_diffrn_orient_matrix_UB_23 0.0943568000
_diffrn_orient_matrix_UB_31 0.1103493000
_diffrn_orient_matrix_UB_32 0.0323419000
_diffrn_orient_matrix_UB_33 -0.0104853000
_diffrn_radiation_monochromator mirror
_diffrn_radiation_probe x-ray
_diffrn_radiation_type CuK\a
_diffrn_radiation_wavelength 1.54184
_diffrn_reflns_av_R_equivalents 0.0919
_diffrn_reflns_av_unetI/netI 0.0426
_diffrn_reflns_Laue_measured_fraction_full 0.996
_diffrn_reflns_Laue_measured_fraction_max 0.996
_diffrn_reflns_limit_h_max 12
_diffrn_reflns_limit_h_min -12
_diffrn_reflns_limit_k_max 31
_diffrn_reflns_limit_k_min -30
_diffrn_reflns_limit_l_max 19
_diffrn_reflns_limit_l_min -19
_diffrn_reflns_number 38217
_diffrn_reflns_point_group_measured_fraction_full 0.996
_diffrn_reflns_point_group_measured_fraction_max 0.996
_diffrn_reflns_theta_full 62.493
_diffrn_reflns_theta_max 62.493
_diffrn_reflns_theta_min 3.194
_diffrn_source 'Rotating-anode X-ray tube'
_diffrn_source_type 'Rigaku (Cu) X-ray Source'
_exptl_absorpt_coefficient_mu 0.925
_exptl_absorpt_correction_T_max 0.921
_exptl_absorpt_correction_T_min 0.831
_exptl_absorpt_correction_type analytical
_exptl_absorpt_process_details
;
CrysAlisPro 1.171.41.75a (Rigaku Oxford Diffraction, 2020)
Analytical numeric absorption correction using a multifaceted crystal
model based on expressions derived by R.C. Clark & J.S. Reid.
(Clark, R. C. & Reid, J. S. (1995). Acta Cryst. A51, 887-897)
Empirical absorption correction using spherical harmonics,
implemented in SCALE3 ABSPACK scaling algorithm.
;
_exptl_crystal_colour brown
_exptl_crystal_density_diffrn 1.252
_exptl_crystal_description block
_exptl_crystal_F_000 1896
_exptl_crystal_size_max 0.284
_exptl_crystal_size_mid 0.237
_exptl_crystal_size_min 0.118
_refine_diff_density_max 1.311
_refine_diff_density_min -0.641
_refine_diff_density_rms 0.076
_refine_ls_extinction_method none
_refine_ls_goodness_of_fit_ref 1.067
_refine_ls_hydrogen_treatment mixed
_refine_ls_matrix_type full
_refine_ls_number_parameters 607
_refine_ls_number_reflns 7595
_refine_ls_number_restraints 0
_refine_ls_restrained_S_all 1.067
_refine_ls_R_factor_all 0.0963
_refine_ls_R_factor_gt 0.0834
_refine_ls_shift/su_max 0.001
_refine_ls_shift/su_mean 0.000
_refine_ls_structure_factor_coef Fsqd
_refine_ls_weighting_details 'w=1/[\s^2^(Fo^2^)+(0.0722P)^2^+15.5526P] where P=(Fo^2^+2Fc^2^)/3'
_refine_ls_weighting_scheme calc
_refine_ls_wR_factor_gt 0.1930
_refine_ls_wR_factor_ref 0.2029
_reflns_Friedel_coverage 0.000
_reflns_number_gt 6373
_reflns_number_total 7595
_reflns_threshold_expression 'I > 2\s(I)'
_cod_data_source_file d2cc02071h3.cif
_cod_data_source_block 1abs_sq
_cod_original_cell_volume 4780.4(2)
_cod_database_code 7130097
_shelx_shelxl_version_number 2018/3
_chemical_oxdiff_formula 'C H N Ni'
_shelx_space_group_comment
;
The symmetry employed for this shelxl refinement is uniquely defined
by the following loop, which should always be used as a source of
symmetry information in preference to the above space-group names.
They are only intended as comments.
;
_reflns_odcompleteness_completeness 98.05
_reflns_odcompleteness_iscentric 1
_reflns_odcompleteness_theta 74.33
_olex2_refinement_description
;
1. Fixed Uiso
 At 1.2 times of:
  All C(H) groups
 At 1.5 times of:
  All C(H,H,H) groups
2.a Ternary CH refined with riding coordinates:
 C2(H2), C3(H3), C21(H21), C44(H44)
2.b Aromatic/amide H refined with riding coordinates:
 C23(H23), C7(H7), C8(H8), C11(H11), C12(H12), C17(H17), C24(H24), C25(H25),
 C26(H26), C31(H31), C33(H33), C39(H39), C40(H40), C41(H41), C42(H42), C53(H53),
  C55(H55), C143(H143), C145(H145)
2.c Idealised Me refined as rotating group:
 C35(H35A,H35B,H35C), C36(H36A,H36B,H36C), C37(H37A,H37B,H37C), C57(H57A,H57B,
 H57C), C58(H58A,H58B,H58C), C59(H59A,H59B,H59C), C147(H14A,H14B,H14C),
 C148(H14D,H14E,H14F), C149(H14G,H14H,H14I)
;
_olex2_submission_special_instructions 'No special instructions were received'
_oxdiff_exptl_absorpt_empirical_details
;
Empirical correction (ABSPACK) includes:
- Absorption correction using spherical harmonics
- Frame scaling
;
_oxdiff_exptl_absorpt_empirical_full_max 2.059
_oxdiff_exptl_absorpt_empirical_full_min 0.320

loop_
_space_group_symop_operation_xyz
'x, y, z'
'-x+1/2, y+1/2, -z+1/2'
'-x, -y, -z'
'x-1/2, -y-1/2, z-1/2'

loop_
_atom_site_label
_atom_site_type_symbol
_atom_site_fract_x
_atom_site_fract_y
_atom_site_fract_z
_atom_site_U_iso_or_equiv
_atom_site_adp_type
_atom_site_occupancy
_atom_site_site_symmetry_order
_atom_site_calc_flag
_atom_site_refinement_flags_posn
_atom_site_refinement_flags_adp
_atom_site_refinement_flags_occupancy
_atom_site_disorder_assembly
_atom_site_disorder_group
Ni1 Ni 0.56524(7) 0.58451(3) 0.68161(5) 0.0355(2) Uani 1 1 d . . . . .
N20 N 0.5840(3) 0.79557(12) 0.6207(2) 0.0310(8) Uani 1 1 d . . . . .
N21 N 0.5559(3) 0.64480(13) 0.6358(2) 0.0329(8) Uani 1 1 d . . . . .
N22 N 0.3996(3) 0.57593(13) 0.6593(2) 0.0342(8) Uani 1 1 d . . . . .
N23 N 0.5741(3) 0.52333(13) 0.7216(2) 0.0369(9) Uani 1 1 d . . . . .
N24 N 0.7310(3) 0.58995(13) 0.6963(2) 0.0324(8) Uani 1 1 d . . . . .
C23 C 0.8584(4) 0.74629(17) 0.7823(3) 0.0381(11) Uani 1 1 d . . . . .
H23 H 0.818532 0.720663 0.805006 0.046 Uiso 1 1 calc R . . . .
C1 C 0.6659(4) 0.66441(15) 0.6346(3) 0.0332(10) Uani 1 1 d . . . . .
C2 C 0.6456(4) 0.71467(15) 0.5980(3) 0.0340(10) Uani 1 1 d . . . . .
H2 H 0.698048 0.721384 0.558365 0.041 Uiso 1 1 calc R . . . .
C3 C 0.5002(4) 0.71733(15) 0.5558(3) 0.0312(9) Uani 1 1 d . . . . .
H3 H 0.483628 0.714099 0.494115 0.037 Uiso 1 1 calc R . . . .
C4 C 0.4483(4) 0.67182(15) 0.5923(3) 0.0333(10) Uani 1 1 d . . . . .
C5 C 0.3298(4) 0.65309(15) 0.5837(3) 0.0301(9) Uani 1 1 d . . . . .
C6 C 0.3040(4) 0.60479(15) 0.6169(3) 0.0318(10) Uani 1 1 d . . . . .
C7 C 0.1913(4) 0.57698(16) 0.6083(3) 0.0340(10) Uani 1 1 d . . . . .
H7 H 0.108001 0.587596 0.581566 0.041 Uiso 1 1 calc R . . . .
C8 C 0.2248(4) 0.53146(16) 0.6463(3) 0.0372(10) Uani 1 1 d . . . . .
H8 H 0.168769 0.505384 0.650159 0.045 Uiso 1 1 calc R . . . .
C9 C 0.3562(4) 0.53112(15) 0.6776(3) 0.0348(10) Uani 1 1 d . . . . .
C10 C 0.4646(4) 0.49967(16) 0.7137(3) 0.0374(10) Uani 1 1 d . . . . .
C11 C 0.4949(4) 0.44870(17) 0.7362(3) 0.0438(12) Uani 1 1 d . . . . .
H11 H 0.436609 0.423279 0.739136 0.053 Uiso 1 1 calc R . . . .
C12 C 0.6224(4) 0.44395(17) 0.7522(3) 0.0412(11) Uani 1 1 d . . . . .
H12 H 0.668616 0.414258 0.767791 0.049 Uiso 1 1 calc R . . . .
C13 C 0.6761(4) 0.49131(16) 0.7418(3) 0.0351(10) Uani 1 1 d . . . . .
C14 C 0.7979(4) 0.50625(15) 0.7415(3) 0.0320(9) Uani 1 1 d . . . . .
C15 C 0.8258(4) 0.55668(15) 0.7203(3) 0.0311(9) Uani 1 1 d . . . . .
C16 C 0.9373(4) 0.58021(16) 0.7124(3) 0.0329(10) Uani 1 1 d . . . . .
C17 C 0.9044(4) 0.62812(16) 0.6817(3) 0.0342(10) Uani 1 1 d . . . . .
H17 H 0.959812 0.652526 0.670338 0.041 Uiso 1 1 calc R . . . .
C18 C 0.7739(4) 0.63275(15) 0.6713(3) 0.0347(10) Uani 1 1 d . . . . .
C21 C 0.6606(4) 0.75540(15) 0.6670(3) 0.0342(10) Uani 1 1 d . . . . .
H21 H 0.618774 0.743323 0.709867 0.041 Uiso 1 1 calc R . . . .
C22 C 0.7929(4) 0.77057(15) 0.7101(3) 0.0329(10) Uani 1 1 d . . . . .
C24 C 0.9825(4) 0.75978(17) 0.8209(3) 0.0379(10) Uani 1 1 d . . . . .
H24 H 1.028814 0.742779 0.869138 0.045 Uiso 1 1 calc R . . . .
C25 C 1.0372(4) 0.79812(16) 0.7884(3) 0.0374(10) Uani 1 1 d . . . . .
H25 H 1.120835 0.808232 0.815418 0.045 Uiso 1 1 calc R . . . .
C26 C 0.9718(4) 0.82182(16) 0.7171(3) 0.0355(10) Uani 1 1 d . . . . .
H26 H 1.011546 0.847910 0.695446 0.043 Uiso 1 1 calc R . . . .
C27 C 0.8487(4) 0.80844(15) 0.6761(3) 0.0311(9) Uani 1 1 d . . . . .
C28 C 0.7761(4) 0.83177(15) 0.5982(3) 0.0305(9) Uani 1 1 d . . . . .
C29 C 0.6442(4) 0.82327(14) 0.5706(3) 0.0303(9) Uani 1 1 d . . . . .
C30 C 0.5754(4) 0.84489(14) 0.4958(3) 0.0297(9) Uani 1 1 d . . . . .
C31 C 0.6384(4) 0.87398(15) 0.4508(3) 0.0318(10) Uani 1 1 d . . . . .
H31 H 0.591845 0.887321 0.399218 0.038 Uiso 1 1 calc R . . . .
C32 C 0.7677(4) 0.88445(15) 0.4785(3) 0.0315(9) Uani 1 1 d . . . . .
C33 C 0.8324(4) 0.86263(15) 0.5519(3) 0.0321(10) Uani 1 1 d . . . . .
H33 H 0.920301 0.869053 0.571849 0.039 Uiso 1 1 calc R . . . .
C34 C 0.8307(4) 0.91784(16) 0.4256(3) 0.0364(10) Uani 1 1 d . . . . .
C35 C 0.7592(5) 0.96729(17) 0.4072(3) 0.0457(12) Uani 1 1 d . . . . .
H35A H 0.670954 0.961011 0.377369 0.069 Uiso 1 1 calc GR . . . .
H35B H 0.798840 0.987977 0.372835 0.069 Uiso 1 1 calc GR . . . .
H35C H 0.762344 0.984292 0.459546 0.069 Uiso 1 1 calc GR . . . .
C36 C 0.8252(5) 0.89112(19) 0.3442(3) 0.0460(12) Uani 1 1 d . . . . .
H36A H 0.869601 0.859504 0.356087 0.069 Uiso 1 1 calc GR . . . .
H36B H 0.865565 0.911473 0.309865 0.069 Uiso 1 1 calc GR . . . .
H36C H 0.736771 0.885222 0.314368 0.069 Uiso 1 1 calc GR . . . .
C37 C 0.9686(4) 0.92906(18) 0.4708(3) 0.0446(12) Uani 1 1 d . . . . .
H37A H 0.972068 0.944840 0.524284 0.067 Uiso 1 1 calc GR . . . .
H37B H 1.004760 0.951281 0.436746 0.067 Uiso 1 1 calc GR . . . .
H37C H 1.016968 0.898246 0.480358 0.067 Uiso 1 1 calc GR . . . .
C38 C 0.4372(4) 0.83762(15) 0.4700(3) 0.0318(9) Uani 1 1 d . . . . .
C39 C 0.3584(4) 0.86668(16) 0.4081(3) 0.0348(10) Uani 1 1 d . . . . .
H39 H 0.394889 0.890835 0.380230 0.042 Uiso 1 1 calc R . . . .
C40 C 0.2286(4) 0.86091(17) 0.3868(3) 0.0399(11) Uani 1 1 d . . . . .
H40 H 0.176656 0.881326 0.345373 0.048 Uiso 1 1 calc R . . . .
C41 C 0.1746(4) 0.82533(17) 0.4261(3) 0.0409(11) Uani 1 1 d . . . . .
H41 H 0.085775 0.820373 0.410518 0.049 Uiso 1 1 calc R . . . .
C42 C 0.2509(4) 0.79704(17) 0.4883(3) 0.0392(11) Uani 1 1 d . . . . .
H42 H 0.213526 0.773495 0.516755 0.047 Uiso 1 1 calc R . . . .
C43 C 0.3820(4) 0.80246(15) 0.5099(3) 0.0343(10) Uani 1 1 d . . . . .
C44 C 0.4624(4) 0.77109(15) 0.5797(3) 0.0322(10) Uani 1 1 d . . . . .
H44 H 0.414143 0.767049 0.622580 0.039 Uiso 1 1 calc R . . . .
C51 C 0.2109(4) 0.67941(15) 0.5386(3) 0.0338(10) Uani 1 1 d . . . . .
C52 C 0.1669(4) 0.67689(16) 0.4525(3) 0.0393(11) Uani 1 1 d . . . . .
C53 C 0.0490(5) 0.69914(17) 0.4146(3) 0.0440(12) Uani 1 1 d . . . . .
H53 H 0.018003 0.698138 0.355816 0.053 Uiso 1 1 calc R . . . .
C54 C -0.0222(4) 0.72222(17) 0.4608(3) 0.0400(11) Uani 1 1 d . . . . .
C55 C 0.0237(4) 0.72402(16) 0.5456(3) 0.0378(11) Uani 1 1 d . . . . .
H55 H -0.024540 0.740073 0.577624 0.045 Uiso 1 1 calc R . . . .
C56 C 0.1396(4) 0.70288(15) 0.5860(3) 0.0343(10) Uani 1 1 d . . . . .
C57 C 0.2417(5) 0.65236(19) 0.4004(3) 0.0475(12) Uani 1 1 d . . . . .
H57A H 0.307561 0.674909 0.392664 0.071 Uiso 1 1 calc GR . . . .
H57B H 0.185475 0.643831 0.346066 0.071 Uiso 1 1 calc GR . . . .
H57C H 0.280862 0.622284 0.428208 0.071 Uiso 1 1 calc GR . . . .
C58 C -0.1493(5) 0.7449(2) 0.4189(4) 0.0546(14) Uani 1 1 d . . . . .
H58A H -0.156433 0.749176 0.359513 0.082 Uiso 1 1 calc GR . . . .
H58B H -0.156831 0.777052 0.444088 0.082 Uiso 1 1 calc GR . . . .
H58C H -0.216967 0.723070 0.426180 0.082 Uiso 1 1 calc GR . . . .
C59 C 0.1886(4) 0.70755(18) 0.6788(3) 0.0401(11) Uani 1 1 d . . . . .
H59A H 0.208524 0.674707 0.703326 0.060 Uiso 1 1 calc GR . . . .
H59B H 0.124106 0.723075 0.701515 0.060 Uiso 1 1 calc GR . . . .
H59C H 0.265134 0.727915 0.692011 0.060 Uiso 1 1 calc GR . . . .
C141 C 0.9032(4) 0.47041(15) 0.7597(3) 0.0336(10) Uani 1 1 d . . . . .
C142 C 0.9540(4) 0.45339(17) 0.8414(3) 0.0414(11) Uani 1 1 d . . . . .
C143 C 1.0565(5) 0.42094(18) 0.8572(4) 0.0516(14) Uani 1 1 d . . . . .
H143 H 1.091703 0.409784 0.912418 0.062 Uiso 1 1 calc R . . . .
C144 C 1.1081(5) 0.40465(19) 0.7950(4) 0.0548(15) Uani 1 1 d . . . . .
C145 C 1.0554(5) 0.42087(17) 0.7152(4) 0.0474(13) Uani 1 1 d . . . . .
H145 H 1.089480 0.409263 0.671851 0.057 Uiso 1 1 calc R . . . .
C146 C 0.9540(4) 0.45366(15) 0.6956(3) 0.0369(10) Uani 1 1 d . . . . .
C147 C 0.8997(6) 0.4698(2) 0.9107(3) 0.0562(14) Uani 1 1 d . . . . .
H14A H 0.880668 0.505159 0.905056 0.084 Uiso 1 1 calc GR . . . .
H14B H 0.961034 0.463610 0.964158 0.084 Uiso 1 1 calc GR . . . .
H14C H 0.821925 0.451366 0.908305 0.084 Uiso 1 1 calc GR . . . .
C148 C 1.2201(6) 0.3700(3) 0.8138(6) 0.092(3) Uani 1 1 d . . . . .
H14D H 1.235466 0.358412 0.761606 0.138 Uiso 1 1 calc GR . . . .
H14E H 1.202487 0.341720 0.845624 0.138 Uiso 1 1 calc GR . . . .
H14F H 1.295062 0.387473 0.846373 0.138 Uiso 1 1 calc GR . . . .
C149 C 0.9002(5) 0.46914(19) 0.6072(3) 0.0466(12) Uani 1 1 d . . . . .
H14G H 0.807826 0.467318 0.593418 0.070 Uiso 1 1 calc GR . . . .
H14H H 0.931622 0.447146 0.570370 0.070 Uiso 1 1 calc GR . . . .
H14I H 0.926102 0.503109 0.599874 0.070 Uiso 1 1 calc GR . . . .
H16 H 1.021(5) 0.563(2) 0.723(3) 0.056 Uiso 1 1 d R . . . .

loop_
_atom_site_aniso_label
_atom_site_aniso_U_11
_atom_site_aniso_U_22
_atom_site_aniso_U_33
_atom_site_aniso_U_23
_atom_site_aniso_U_13
_atom_site_aniso_U_12
Ni1 0.0257(4) 0.0229(4) 0.0596(5) 0.0054(3) 0.0143(4) -0.0004(3)
N20 0.0256(18) 0.0236(17) 0.044(2) 0.0020(15) 0.0092(16) 0.0003(14)
N21 0.0238(18) 0.0250(18) 0.050(2) 0.0038(16) 0.0108(16) -0.0013(14)
N22 0.0293(19) 0.0242(18) 0.054(2) -0.0010(16) 0.0200(17) -0.0028(15)
N23 0.034(2) 0.0254(18) 0.053(2) 0.0054(17) 0.0137(18) 0.0002(16)
N24 0.0235(18) 0.0261(18) 0.049(2) 0.0035(16) 0.0122(16) -0.0002(14)
C23 0.036(3) 0.034(2) 0.046(3) 0.005(2) 0.014(2) 0.002(2)
C1 0.027(2) 0.022(2) 0.051(3) 0.0003(19) 0.012(2) -0.0013(17)
C2 0.029(2) 0.023(2) 0.052(3) 0.0039(19) 0.013(2) -0.0009(17)
C3 0.024(2) 0.025(2) 0.047(3) 0.0015(18) 0.0131(19) -0.0007(17)
C4 0.030(2) 0.021(2) 0.048(3) 0.0036(18) 0.007(2) -0.0009(17)
C5 0.026(2) 0.025(2) 0.041(2) -0.0011(18) 0.0117(18) -0.0016(17)
C6 0.028(2) 0.026(2) 0.044(3) -0.0052(19) 0.0148(19) -0.0010(18)
C7 0.024(2) 0.031(2) 0.047(3) 0.0002(19) 0.0093(19) -0.0047(18)
C8 0.029(2) 0.029(2) 0.055(3) -0.002(2) 0.014(2) -0.0072(18)
C9 0.033(2) 0.025(2) 0.050(3) -0.0001(19) 0.018(2) -0.0013(18)
C10 0.036(2) 0.029(2) 0.051(3) 0.002(2) 0.019(2) -0.0058(19)
C11 0.035(3) 0.031(2) 0.064(3) 0.012(2) 0.011(2) -0.005(2)
C12 0.039(3) 0.028(2) 0.054(3) 0.010(2) 0.006(2) 0.000(2)
C13 0.033(2) 0.028(2) 0.046(3) 0.0026(19) 0.013(2) -0.0012(19)
C14 0.032(2) 0.024(2) 0.040(2) 0.0004(18) 0.0080(19) -0.0003(18)
C15 0.029(2) 0.026(2) 0.040(2) -0.0003(18) 0.0115(19) -0.0003(18)
C16 0.027(2) 0.029(2) 0.043(3) -0.0005(19) 0.0104(19) 0.0019(18)
C17 0.026(2) 0.029(2) 0.049(3) -0.0017(19) 0.011(2) -0.0055(18)
C18 0.029(2) 0.021(2) 0.055(3) -0.0018(19) 0.012(2) -0.0020(17)
C21 0.031(2) 0.026(2) 0.046(3) 0.0035(19) 0.011(2) 0.0000(18)
C22 0.031(2) 0.029(2) 0.039(2) 0.0022(18) 0.0089(19) 0.0030(18)
C24 0.033(2) 0.037(2) 0.042(3) 0.000(2) 0.009(2) 0.008(2)
C25 0.026(2) 0.035(2) 0.047(3) -0.002(2) 0.002(2) 0.0035(19)
C26 0.034(2) 0.027(2) 0.044(3) -0.0002(19) 0.007(2) 0.0026(19)
C27 0.026(2) 0.024(2) 0.044(2) -0.0016(18) 0.0093(19) 0.0018(17)
C28 0.028(2) 0.023(2) 0.040(2) -0.0021(18) 0.0073(19) -0.0009(17)
C29 0.031(2) 0.0213(19) 0.041(2) -0.0029(18) 0.0123(19) -0.0024(17)
C30 0.030(2) 0.023(2) 0.036(2) -0.0033(17) 0.0061(18) -0.0002(17)
C31 0.033(2) 0.025(2) 0.036(2) 0.0033(18) 0.0060(19) 0.0024(18)
C32 0.031(2) 0.023(2) 0.041(2) -0.0042(18) 0.0090(19) -0.0013(17)
C33 0.030(2) 0.025(2) 0.042(2) -0.0016(18) 0.0103(19) -0.0024(18)
C34 0.034(2) 0.032(2) 0.045(3) 0.005(2) 0.012(2) -0.0011(19)
C35 0.045(3) 0.033(2) 0.063(3) 0.003(2) 0.020(2) -0.005(2)
C36 0.047(3) 0.044(3) 0.050(3) 0.005(2) 0.017(2) -0.003(2)
C37 0.035(3) 0.038(3) 0.060(3) 0.004(2) 0.011(2) -0.007(2)
C38 0.030(2) 0.023(2) 0.042(2) -0.0042(18) 0.0079(19) 0.0004(17)
C39 0.035(2) 0.030(2) 0.039(2) -0.0040(19) 0.007(2) 0.0005(19)
C40 0.027(2) 0.040(3) 0.048(3) -0.003(2) 0.002(2) 0.005(2)
C41 0.025(2) 0.033(2) 0.063(3) -0.005(2) 0.008(2) 0.0014(19)
C42 0.029(2) 0.029(2) 0.059(3) 0.002(2) 0.011(2) -0.0005(19)
C43 0.025(2) 0.027(2) 0.049(3) -0.0043(19) 0.0060(19) 0.0021(18)
C44 0.025(2) 0.024(2) 0.047(3) -0.0007(19) 0.0102(19) -0.0018(17)
C51 0.027(2) 0.023(2) 0.049(3) 0.0006(19) 0.006(2) -0.0069(17)
C52 0.038(3) 0.028(2) 0.051(3) -0.003(2) 0.008(2) -0.0092(19)
C53 0.043(3) 0.036(2) 0.045(3) 0.000(2) -0.003(2) -0.014(2)
C54 0.031(2) 0.031(2) 0.054(3) 0.001(2) 0.004(2) -0.0061(19)
C55 0.030(2) 0.032(2) 0.052(3) 0.001(2) 0.011(2) -0.0051(19)
C56 0.024(2) 0.026(2) 0.052(3) 0.0012(19) 0.008(2) -0.0020(17)
C57 0.050(3) 0.042(3) 0.050(3) -0.006(2) 0.012(2) -0.012(2)
C58 0.038(3) 0.047(3) 0.068(4) 0.000(3) -0.004(3) 0.004(2)
C59 0.031(2) 0.042(3) 0.049(3) -0.001(2) 0.012(2) 0.003(2)
C141 0.027(2) 0.026(2) 0.046(3) 0.0055(19) 0.0047(19) -0.0036(17)
C142 0.037(3) 0.032(2) 0.051(3) 0.007(2) 0.003(2) -0.010(2)
C143 0.036(3) 0.040(3) 0.068(4) 0.024(3) -0.005(3) -0.005(2)
C144 0.035(3) 0.039(3) 0.089(4) 0.025(3) 0.015(3) 0.005(2)
C145 0.037(3) 0.029(2) 0.081(4) 0.004(2) 0.024(3) -0.001(2)
C146 0.030(2) 0.025(2) 0.056(3) 0.000(2) 0.010(2) -0.0044(18)
C147 0.070(4) 0.049(3) 0.042(3) 0.008(2) 0.003(3) -0.005(3)
C148 0.046(4) 0.077(5) 0.164(8) 0.066(5) 0.046(4) 0.029(3)
C149 0.048(3) 0.042(3) 0.049(3) -0.011(2) 0.011(2) 0.001(2)

loop_
_atom_type_symbol
_atom_type_description
_atom_type_scat_dispersion_real
_atom_type_scat_dispersion_imag
_atom_type_scat_source
C C 0.0181 0.0091 'International Tables Vol C Tables 4.2.6.8 and 6.1.1.4'
H H 0.0000 0.0000 'International Tables Vol C Tables 4.2.6.8 and 6.1.1.4'
N N 0.0311 0.0180 'International Tables Vol C Tables 4.2.6.8 and 6.1.1.4'
Ni Ni -3.0029 0.5091 'International Tables Vol C Tables 4.2.6.8 and 6.1.1.4'

loop_
_exptl_crystal_face_index_h
_exptl_crystal_face_index_k
_exptl_crystal_face_index_l
_exptl_crystal_face_perp_dist
-6 -10 4 0.1104
6 10 -4 0.1104
1 2 10 0.1359
-1 -2 -10 0.1359
-4 14 1 0.0620
4 -14 -1 0.0620
6 3 2 0.1138
-6 8 3 0.0745
6 -8 -3 0.0565
-2 -3 11 0.1147
-1 17 1 0.0623
-6 10 4 0.0612
3 11 -8 0.1096
-6 -5 -2 0.0980
5 -11 -5 0.0551

loop_
_geom_angle_atom_site_label_1
_geom_angle_atom_site_label_2
_geom_angle_atom_site_label_3
_geom_angle
_geom_angle_site_symmetry_1
_geom_angle_site_symmetry_3
_geom_angle_publ_flag
N22 Ni1 N21 95.08(16) . . ?
N22 Ni1 N23 84.79(17) . . ?
N22 Ni1 N24 175.06(18) . . ?
N23 Ni1 N21 176.88(18) . . ?
N24 Ni1 N21 85.76(16) . . ?
N24 Ni1 N23 94.11(16) . . ?
C21 N20 C44 103.4(3) . . ?
C29 N20 C21 114.5(3) . . ?
C29 N20 C44 117.9(4) . . ?
C1 N21 Ni1 114.9(3) . . ?
C1 N21 C4 115.2(4) . . ?
C4 N21 Ni1 129.5(3) . . ?
C6 N22 Ni1 130.3(3) . . ?
C6 N22 C9 111.4(4) . . ?
C9 N22 Ni1 117.8(3) . . ?
C10 N23 Ni1 116.7(3) . . ?
C10 N23 C13 111.8(4) . . ?
C13 N23 Ni1 129.5(3) . . ?
C15 N24 Ni1 131.6(3) . . ?
C15 N24 C18 111.0(3) . . ?
C18 N24 Ni1 116.9(3) . . ?
C22 C23 H23 120.2 . . ?
C24 C23 H23 120.2 . . ?
C24 C23 C22 119.7(4) . . ?
N21 C1 C2 109.6(4) . . ?
N21 C1 C18 113.6(4) . . ?
C18 C1 C2 136.8(4) . . ?
C1 C2 H2 112.8 . . ?
C1 C2 C3 104.6(3) . . ?
C1 C2 C21 111.6(4) . . ?
C3 C2 H2 112.8 . . ?
C3 C2 C21 101.3(3) . . ?
C21 C2 H2 112.8 . . ?
C2 C3 H3 110.4 . . ?
C2 C3 C44 103.3(3) . . ?
C4 C3 C2 102.8(3) . . ?
C4 C3 H3 110.4 . . ?
C4 C3 C44 119.0(4) . . ?
C44 C3 H3 110.4 . . ?
N21 C4 C3 105.7(3) . . ?
C5 C4 N21 120.2(4) . . ?
C5 C4 C3 133.7(4) . . ?
C4 C5 C6 124.0(4) . . ?
C4 C5 C51 123.6(4) . . ?
C6 C5 C51 112.4(3) . . ?
N22 C6 C5 120.7(4) . . ?
N22 C6 C7 106.3(4) . . ?
C7 C6 C5 132.7(4) . . ?
C6 C7 H7 126.1 . . ?
C8 C7 C6 107.7(4) . . ?
C8 C7 H7 126.1 . . ?
C7 C8 H8 126.3 . . ?
C7 C8 C9 107.5(4) . . ?
C9 C8 H8 126.3 . . ?
N22 C9 C8 107.1(4) . . ?
N22 C9 C10 108.5(4) . . ?
C8 C9 C10 143.8(4) . . ?
N23 C10 C9 112.0(4) . . ?
N23 C10 C11 107.0(4) . . ?
C11 C10 C9 140.6(4) . . ?
C10 C11 H11 126.4 . . ?
C12 C11 C10 107.3(4) . . ?
C12 C11 H11 126.4 . . ?
C11 C12 H12 125.6 . . ?
C11 C12 C13 108.9(4) . . ?
C13 C12 H12 125.6 . . ?
N23 C13 C12 104.9(4) . . ?
N23 C13 C14 122.0(4) . . ?
C14 C13 C12 132.8(4) . . ?
C13 C14 C15 122.1(4) . . ?
C13 C14 C141 120.4(4) . . ?
C15 C14 C141 117.5(4) . . ?
N24 C15 C14 120.0(4) . . ?
N24 C15 C16 106.7(4) . . ?
C16 C15 C14 133.1(4) . . ?
C15 C16 H16 124(3) . . ?
C17 C16 C15 107.7(4) . . ?
C17 C16 H16 129(3) . . ?
C16 C17 H17 126.7 . . ?
C18 C17 C16 106.5(4) . . ?
C18 C17 H17 126.7 . . ?
N24 C18 C1 108.8(4) . . ?
N24 C18 C17 108.1(4) . . ?
C17 C18 C1 142.6(4) . . ?
N20 C21 C2 101.6(3) . . ?
N20 C21 H21 108.3 . . ?
N20 C21 C22 113.5(3) . . ?
C2 C21 H21 108.3 . . ?
C22 C21 C2 116.6(4) . . ?
C22 C21 H21 108.3 . . ?
C23 C22 C21 120.0(4) . . ?
C27 C22 C23 121.3(4) . . ?
C27 C22 C21 118.7(4) . . ?
C23 C24 H24 120.4 . . ?
C25 C24 C23 119.2(4) . . ?
C25 C24 H24 120.4 . . ?
C24 C25 H25 119.7 . . ?
C26 C25 C24 120.6(4) . . ?
C26 C25 H25 119.7 . . ?
C25 C26 H26 119.3 . . ?
C25 C26 C27 121.5(4) . . ?
C27 C26 H26 119.3 . . ?
C22 C27 C26 117.7(4) . . ?
C22 C27 C28 118.8(4) . . ?
C26 C27 C28 123.4(4) . . ?
C29 C28 C27 119.1(4) . . ?
C33 C28 C27 122.2(4) . . ?
C33 C28 C29 118.7(4) . . ?
N20 C29 C28 119.3(4) . . ?
C30 C29 N20 121.5(4) . . ?
C30 C29 C28 119.1(4) . . ?
C29 C30 C38 118.4(4) . . ?
C31 C30 C29 119.2(4) . . ?
C31 C30 C38 122.4(4) . . ?
C30 C31 H31 118.6 . . ?
C30 C31 C32 122.7(4) . . ?
C32 C31 H31 118.6 . . ?
C31 C32 C34 119.7(4) . . ?
C33 C32 C31 116.6(4) . . ?
C33 C32 C34 123.7(4) . . ?
C28 C33 H33 118.2 . . ?
C32 C33 C28 123.6(4) . . ?
C32 C33 H33 118.2 . . ?
C35 C34 C32 110.0(4) . . ?
C36 C34 C32 108.0(4) . . ?
C36 C34 C35 109.6(4) . . ?
C36 C34 C37 109.7(4) . . ?
C37 C34 C32 111.4(4) . . ?
C37 C34 C35 108.1(4) . . ?
C34 C35 H35A 109.5 . . ?
C34 C35 H35B 109.5 . . ?
C34 C35 H35C 109.5 . . ?
H35A C35 H35B 109.5 . . ?
H35A C35 H35C 109.5 . . ?
H35B C35 H35C 109.5 . . ?
C34 C36 H36A 109.5 . . ?
C34 C36 H36B 109.5 . . ?
C34 C36 H36C 109.5 . . ?
H36A C36 H36B 109.5 . . ?
H36A C36 H36C 109.5 . . ?
H36B C36 H36C 109.5 . . ?
C34 C37 H37A 109.5 . . ?
C34 C37 H37B 109.5 . . ?
C34 C37 H37C 109.5 . . ?
H37A C37 H37B 109.5 . . ?
H37A C37 H37C 109.5 . . ?
H37B C37 H37C 109.5 . . ?
C39 C38 C30 121.9(4) . . ?
C43 C38 C30 119.7(4) . . ?
C43 C38 C39 118.4(4) . . ?
C38 C39 H39 119.3 . . ?
C40 C39 C38 121.4(4) . . ?
C40 C39 H39 119.3 . . ?
C39 C40 H40 120.1 . . ?
C41 C40 C39 119.8(4) . . ?
C41 C40 H40 120.1 . . ?
C40 C41 H41 120.3 . . ?
C42 C41 C40 119.5(4) . . ?
C42 C41 H41 120.3 . . ?
C41 C42 H42 119.5 . . ?
C41 C42 C43 121.1(4) . . ?
C43 C42 H42 119.5 . . ?
C38 C43 C42 119.8(4) . . ?
C38 C43 C44 120.8(4) . . ?
C42 C43 C44 119.3(4) . . ?
N20 C44 C3 105.2(3) . . ?
N20 C44 C43 111.9(3) . . ?
N20 C44 H44 107.4 . . ?
C3 C44 H44 107.4 . . ?
C43 C44 C3 117.1(4) . . ?
C43 C44 H44 107.4 . . ?
C52 C51 C5 120.9(4) . . ?
C52 C51 C56 120.7(4) . . ?
C56 C51 C5 118.2(4) . . ?
C51 C52 C53 118.0(4) . . ?
C51 C52 C57 121.7(4) . . ?
C53 C52 C57 120.3(5) . . ?
C52 C53 H53 119.1 . . ?
C54 C53 C52 121.8(5) . . ?
C54 C53 H53 119.1 . . ?
C53 C54 C58 120.9(5) . . ?
C55 C54 C53 118.8(4) . . ?
C55 C54 C58 120.3(5) . . ?
C54 C55 H55 119.1 . . ?
C54 C55 C56 121.7(5) . . ?
C56 C55 H55 119.1 . . ?
C51 C56 C59 121.1(4) . . ?
C55 C56 C51 119.0(4) . . ?
C55 C56 C59 119.8(4) . . ?
C52 C57 H57A 109.5 . . ?
C52 C57 H57B 109.5 . . ?
C52 C57 H57C 109.5 . . ?
H57A C57 H57B 109.5 . . ?
H57A C57 H57C 109.5 . . ?
H57B C57 H57C 109.5 . . ?
C54 C58 H58A 109.5 . . ?
C54 C58 H58B 109.5 . . ?
C54 C58 H58C 109.5 . . ?
H58A C58 H58B 109.5 . . ?
H58A C58 H58C 109.5 . . ?
H58B C58 H58C 109.5 . . ?
C56 C59 H59A 109.5 . . ?
C56 C59 H59B 109.5 . . ?
C56 C59 H59C 109.5 . . ?
H59A C59 H59B 109.5 . . ?
H59A C59 H59C 109.5 . . ?
H59B C59 H59C 109.5 . . ?
C142 C141 C14 120.2(4) . . ?
C146 C141 C14 120.0(4) . . ?
C146 C141 C142 119.8(4) . . ?
C141 C142 C147 120.8(4) . . ?
C143 C142 C141 118.9(5) . . ?
C143 C142 C147 120.3(5) . . ?
C142 C143 H143 119.0 . . ?
C144 C143 C142 122.0(5) . . ?
C144 C143 H143 119.0 . . ?
C143 C144 C148 120.9(6) . . ?
C145 C144 C143 118.3(5) . . ?
C145 C144 C148 120.8(6) . . ?
C144 C145 H145 118.7 . . ?
C144 C145 C146 122.6(5) . . ?
C146 C145 H145 118.7 . . ?
C141 C146 C149 121.8(4) . . ?
C145 C146 C141 118.5(5) . . ?
C145 C146 C149 119.7(5) . . ?
C142 C147 H14A 109.5 . . ?
C142 C147 H14B 109.5 . . ?
C142 C147 H14C 109.5 . . ?
H14A C147 H14B 109.5 . . ?
H14A C147 H14C 109.5 . . ?
H14B C147 H14C 109.5 . . ?
C144 C148 H14D 109.5 . . ?
C144 C148 H14E 109.5 . . ?
C144 C148 H14F 109.5 . . ?
H14D C148 H14E 109.5 . . ?
H14D C148 H14F 109.5 . . ?
H14E C148 H14F 109.5 . . ?
C146 C149 H14G 109.5 . . ?
C146 C149 H14H 109.5 . . ?
C146 C149 H14I 109.5 . . ?
H14G C149 H14H 109.5 . . ?
H14G C149 H14I 109.5 . . ?
H14H C149 H14I 109.5 . . ?

loop_
_geom_bond_atom_site_label_1
_geom_bond_atom_site_label_2
_geom_bond_distance
_geom_bond_site_symmetry_2
_geom_bond_publ_flag
Ni1 N21 1.795(3) . ?
Ni1 N22 1.772(4) . ?
Ni1 N23 1.780(4) . ?
Ni1 N24 1.775(3) . ?
N20 C21 1.465(5) . ?
N20 C29 1.409(5) . ?
N20 C44 1.486(5) . ?
N21 C1 1.323(5) . ?
N21 C4 1.416(5) . ?
N22 C6 1.350(6) . ?
N22 C9 1.367(5) . ?
N23 C10 1.337(6) . ?
N23 C13 1.386(6) . ?
N24 C15 1.355(5) . ?
N24 C18 1.357(5) . ?
C23 H23 0.9500 . ?
C23 C22 1.394(6) . ?
C23 C24 1.393(6) . ?
C1 C2 1.485(6) . ?
C1 C18 1.460(6) . ?
C2 H2 1.0000 . ?
C2 C3 1.567(6) . ?
C2 C21 1.570(6) . ?
C3 H3 1.0000 . ?
C3 C4 1.548(6) . ?
C3 C44 1.594(6) . ?
C4 C5 1.367(6) . ?
C5 C6 1.477(6) . ?
C5 C51 1.504(6) . ?
C6 C7 1.423(6) . ?
C7 H7 0.9500 . ?
C7 C8 1.391(6) . ?
C8 H8 0.9500 . ?
C8 C9 1.398(6) . ?
C9 C10 1.458(6) . ?
C10 C11 1.447(6) . ?
C11 H11 0.9500 . ?
C11 C12 1.359(7) . ?
C12 H12 0.9500 . ?
C12 C13 1.442(6) . ?
C13 C14 1.396(6) . ?
C14 C15 1.464(6) . ?
C14 C141 1.479(6) . ?
C15 C16 1.416(6) . ?
C16 C17 1.407(6) . ?
C16 H16 1.00(6) . ?
C17 H17 0.9500 . ?
C17 C18 1.402(6) . ?
C21 H21 1.0000 . ?
C21 C22 1.499(6) . ?
C22 C27 1.389(6) . ?
C24 H24 0.9500 . ?
C24 C25 1.380(7) . ?
C25 H25 0.9500 . ?
C25 C26 1.375(6) . ?
C26 H26 0.9500 . ?
C26 C27 1.393(6) . ?
C27 C28 1.476(6) . ?
C28 C29 1.418(6) . ?
C28 C33 1.388(6) . ?
C29 C30 1.405(6) . ?
C30 C31 1.390(6) . ?
C30 C38 1.476(6) . ?
C31 H31 0.9500 . ?
C31 C32 1.401(6) . ?
C32 C33 1.377(6) . ?
C32 C34 1.546(6) . ?
C33 H33 0.9500 . ?
C34 C35 1.542(6) . ?
C34 C36 1.525(7) . ?
C34 C37 1.533(6) . ?
C35 H35A 0.9800 . ?
C35 H35B 0.9800 . ?
C35 H35C 0.9800 . ?
C36 H36A 0.9800 . ?
C36 H36B 0.9800 . ?
C36 H36C 0.9800 . ?
C37 H37A 0.9800 . ?
C37 H37B 0.9800 . ?
C37 H37C 0.9800 . ?
C38 C39 1.402(6) . ?
C38 C43 1.387(6) . ?
C39 H39 0.9500 . ?
C39 C40 1.382(6) . ?
C40 H40 0.9500 . ?
C40 C41 1.382(7) . ?
C41 H41 0.9500 . ?
C41 C42 1.381(7) . ?
C42 H42 0.9500 . ?
C42 C43 1.395(6) . ?
C43 C44 1.523(6) . ?
C44 H44 1.0000 . ?
C51 C52 1.391(7) . ?
C51 C56 1.401(6) . ?
C52 C53 1.417(7) . ?
C52 C57 1.497(7) . ?
C53 H53 0.9500 . ?
C53 C54 1.380(7) . ?
C54 C55 1.372(7) . ?
C54 C58 1.516(7) . ?
C55 H55 0.9500 . ?
C55 C56 1.396(6) . ?
C56 C59 1.504(6) . ?
C57 H57A 0.9800 . ?
C57 H57B 0.9800 . ?
C57 H57C 0.9800 . ?
C58 H58A 0.9800 . ?
C58 H58B 0.9800 . ?
C58 H58C 0.9800 . ?
C59 H59A 0.9800 . ?
C59 H59B 0.9800 . ?
C59 H59C 0.9800 . ?
C141 C142 1.408(6) . ?
C141 C146 1.403(7) . ?
C142 C143 1.397(7) . ?
C142 C147 1.498(8) . ?
C143 H143 0.9500 . ?
C143 C144 1.377(8) . ?
C144 C145 1.376(8) . ?
C144 C148 1.512(7) . ?
C145 H145 0.9500 . ?
C145 C146 1.394(6) . ?
C146 C149 1.497(7) . ?
C147 H14A 0.9800 . ?
C147 H14B 0.9800 . ?
C147 H14C 0.9800 . ?
C148 H14D 0.9800 . ?
C148 H14E 0.9800 . ?
C148 H14F 0.9800 . ?
C149 H14G 0.9800 . ?
C149 H14H 0.9800 . ?
C149 H14I 0.9800 . ?

loop_
_geom_torsion_atom_site_label_1
_geom_torsion_atom_site_label_2
_geom_torsion_atom_site_label_3
_geom_torsion_atom_site_label_4
_geom_torsion
_geom_torsion_site_symmetry_1
_geom_torsion_site_symmetry_2
_geom_torsion_site_symmetry_3
_geom_torsion_site_symmetry_4
_geom_torsion_publ_flag
Ni1 N21 C1 C2 -178.0(3) . . . . ?
Ni1 N21 C1 C18 -0.1(5) . . . . ?
Ni1 N21 C4 C3 -171.2(3) . . . . ?
Ni1 N21 C4 C5 3.0(6) . . . . ?
Ni1 N22 C6 C5 -2.9(6) . . . . ?
Ni1 N22 C6 C7 172.2(3) . . . . ?
Ni1 N22 C9 C8 -173.5(3) . . . . ?
Ni1 N22 C9 C10 0.3(5) . . . . ?
Ni1 N23 C10 C9 -3.9(5) . . . . ?
Ni1 N23 C10 C11 169.9(3) . . . . ?
Ni1 N23 C13 C12 -166.9(3) . . . . ?
Ni1 N23 C13 C14 7.7(7) . . . . ?
Ni1 N24 C15 C14 -1.8(6) . . . . ?
Ni1 N24 C15 C16 173.7(3) . . . . ?
Ni1 N24 C18 C1 -1.7(5) . . . . ?
Ni1 N24 C18 C17 -175.1(3) . . . . ?
N20 C21 C22 C23 151.9(4) . . . . ?
N20 C21 C22 C27 -29.1(6) . . . . ?
N20 C29 C30 C31 176.7(4) . . . . ?
N20 C29 C30 C38 -0.5(6) . . . . ?
N21 Ni1 N22 C6 4.1(4) . . . . ?
N21 Ni1 N22 C9 174.9(3) . . . . ?
N21 Ni1 N24 C15 -170.2(4) . . . . ?
N21 Ni1 N24 C18 1.4(3) . . . . ?
N21 C1 C2 C3 -14.2(5) . . . . ?
N21 C1 C2 C21 94.5(4) . . . . ?
N21 C1 C18 N24 1.1(6) . . . . ?
N21 C1 C18 C17 170.8(6) . . . . ?
N21 C4 C5 C6 -0.5(7) . . . . ?
N21 C4 C5 C51 179.9(4) . . . . ?
N22 Ni1 N21 C1 -175.8(3) . . . . ?
N22 Ni1 N21 C4 -4.1(4) . . . . ?
N22 Ni1 N23 C10 3.4(4) . . . . ?
N22 Ni1 N23 C13 165.6(4) . . . . ?
N22 C6 C7 C8 -0.5(5) . . . . ?
N22 C9 C10 N23 2.2(6) . . . . ?
N22 C9 C10 C11 -168.4(6) . . . . ?
N23 Ni1 N22 C6 -172.8(4) . . . . ?
N23 Ni1 N22 C9 -2.0(3) . . . . ?
N23 Ni1 N24 C15 6.7(4) . . . . ?
N23 Ni1 N24 C18 178.3(3) . . . . ?
N23 C10 C11 C12 -3.3(6) . . . . ?
N23 C13 C14 C15 0.2(7) . . . . ?
N23 C13 C14 C141 -177.3(4) . . . . ?
N24 Ni1 N21 C1 -0.7(3) . . . . ?
N24 Ni1 N21 C4 171.0(4) . . . . ?
N24 Ni1 N23 C10 -171.8(4) . . . . ?
N24 Ni1 N23 C13 -9.6(4) . . . . ?
N24 C15 C16 C17 -0.9(5) . . . . ?
C23 C22 C27 C26 -0.8(6) . . . . ?
C23 C22 C27 C28 178.2(4) . . . . ?
C23 C24 C25 C26 -2.0(7) . . . . ?
C1 N21 C4 C3 0.5(5) . . . . ?
C1 N21 C4 C5 174.7(4) . . . . ?
C1 C2 C3 C4 13.6(4) . . . . ?
C1 C2 C3 C44 137.9(4) . . . . ?
C1 C2 C21 N20 -155.3(3) . . . . ?
C1 C2 C21 C22 80.8(5) . . . . ?
C2 C1 C18 N24 178.3(5) . . . . ?
C2 C1 C18 C17 -12.0(11) . . . . ?
C2 C3 C4 N21 -9.0(4) . . . . ?
C2 C3 C4 C5 177.9(5) . . . . ?
C2 C3 C44 N20 7.3(4) . . . . ?
C2 C3 C44 C43 132.2(4) . . . . ?
C2 C21 C22 C23 -90.6(5) . . . . ?
C2 C21 C22 C27 88.4(5) . . . . ?
C3 C2 C21 N20 -44.4(4) . . . . ?
C3 C2 C21 C22 -168.3(4) . . . . ?
C3 C4 C5 C6 171.8(4) . . . . ?
C3 C4 C5 C51 -7.8(8) . . . . ?
C4 N21 C1 C2 9.0(5) . . . . ?
C4 N21 C1 C18 -173.1(4) . . . . ?
C4 C3 C44 N20 120.3(4) . . . . ?
C4 C3 C44 C43 -114.8(4) . . . . ?
C4 C5 C6 N22 0.5(7) . . . . ?
C4 C5 C6 C7 -173.2(5) . . . . ?
C4 C5 C51 C52 82.5(6) . . . . ?
C4 C5 C51 C56 -103.1(5) . . . . ?
C5 C6 C7 C8 173.8(5) . . . . ?
C5 C51 C52 C53 174.9(4) . . . . ?
C5 C51 C52 C57 -6.2(6) . . . . ?
C5 C51 C56 C55 -174.8(4) . . . . ?
C5 C51 C56 C59 8.0(6) . . . . ?
C6 N22 C9 C8 -1.0(5) . . . . ?
C6 N22 C9 C10 172.8(4) . . . . ?
C6 C5 C51 C52 -97.1(5) . . . . ?
C6 C5 C51 C56 77.3(5) . . . . ?
C6 C7 C8 C9 -0.1(5) . . . . ?
C7 C8 C9 N22 0.6(5) . . . . ?
C7 C8 C9 C10 -169.4(6) . . . . ?
C8 C9 C10 N23 172.2(6) . . . . ?
C8 C9 C10 C11 1.5(12) . . . . ?
C9 N22 C6 C5 -174.2(4) . . . . ?
C9 N22 C6 C7 0.9(5) . . . . ?
C9 C10 C11 C12 167.7(6) . . . . ?
C10 N23 C13 C12 -4.0(5) . . . . ?
C10 N23 C13 C14 170.6(4) . . . . ?
C10 C11 C12 C13 0.8(6) . . . . ?
C11 C12 C13 N23 1.8(5) . . . . ?
C11 C12 C13 C14 -172.0(5) . . . . ?
C12 C13 C14 C15 173.1(5) . . . . ?
C12 C13 C14 C141 -4.3(8) . . . . ?
C13 N23 C10 C9 -169.2(4) . . . . ?
C13 N23 C10 C11 4.6(6) . . . . ?
C13 C14 C15 N24 -3.1(7) . . . . ?
C13 C14 C15 C16 -177.1(5) . . . . ?
C13 C14 C141 C142 -73.2(6) . . . . ?
C13 C14 C141 C146 107.5(5) . . . . ?
C14 C15 C16 C17 173.8(5) . . . . ?
C14 C141 C142 C143 -177.7(4) . . . . ?
C14 C141 C142 C147 2.1(6) . . . . ?
C14 C141 C146 C145 178.4(4) . . . . ?
C14 C141 C146 C149 -3.1(6) . . . . ?
C15 N24 C18 C1 171.6(4) . . . . ?
C15 N24 C18 C17 -1.9(5) . . . . ?
C15 C14 C141 C142 109.2(5) . . . . ?
C15 C14 C141 C146 -70.0(5) . . . . ?
C15 C16 C17 C18 -0.2(5) . . . . ?
C16 C17 C18 N24 1.2(5) . . . . ?
C16 C17 C18 C1 -168.5(6) . . . . ?
C18 N24 C15 C14 -173.8(4) . . . . ?
C18 N24 C15 C16 1.7(5) . . . . ?
C18 C1 C2 C3 168.6(5) . . . . ?
C18 C1 C2 C21 -82.7(7) . . . . ?
C21 N20 C29 C28 -35.0(5) . . . . ?
C21 N20 C29 C30 148.4(4) . . . . ?
C21 N20 C44 C3 -36.0(4) . . . . ?
C21 N20 C44 C43 -164.2(4) . . . . ?
C21 C2 C3 C4 -102.6(4) . . . . ?
C21 C2 C3 C44 21.8(4) . . . . ?
C21 C22 C27 C26 -179.8(4) . . . . ?
C21 C22 C27 C28 -0.8(6) . . . . ?
C22 C23 C24 C25 2.0(7) . . . . ?
C22 C27 C28 C29 14.2(6) . . . . ?
C22 C27 C28 C33 -167.1(4) . . . . ?
C24 C23 C22 C21 178.4(4) . . . . ?
C24 C23 C22 C27 -0.6(7) . . . . ?
C24 C25 C26 C27 0.6(7) . . . . ?
C25 C26 C27 C22 0.8(6) . . . . ?
C25 C26 C27 C28 -178.1(4) . . . . ?
C26 C27 C28 C29 -166.8(4) . . . . ?
C26 C27 C28 C33 11.9(7) . . . . ?
C27 C28 C29 N20 4.3(6) . . . . ?
C27 C28 C29 C30 -179.1(4) . . . . ?
C27 C28 C33 C32 179.1(4) . . . . ?
C28 C29 C30 C31 0.1(6) . . . . ?
C28 C29 C30 C38 -177.1(4) . . . . ?
C29 N20 C21 C2 -79.2(4) . . . . ?
C29 N20 C21 C22 46.7(5) . . . . ?
C29 N20 C44 C3 91.6(4) . . . . ?
C29 N20 C44 C43 -36.6(5) . . . . ?
C29 C28 C33 C32 -2.2(6) . . . . ?
C29 C30 C31 C32 -2.6(6) . . . . ?
C29 C30 C38 C39 164.8(4) . . . . ?
C29 C30 C38 C43 -12.7(6) . . . . ?
C30 C31 C32 C33 2.7(6) . . . . ?
C30 C31 C32 C34 -179.0(4) . . . . ?
C30 C38 C39 C40 -177.3(4) . . . . ?
C30 C38 C43 C42 177.1(4) . . . . ?
C30 C38 C43 C44 -0.2(6) . . . . ?
C31 C30 C38 C39 -12.3(6) . . . . ?
C31 C30 C38 C43 170.2(4) . . . . ?
C31 C32 C33 C28 -0.2(6) . . . . ?
C31 C32 C34 C35 54.2(5) . . . . ?
C31 C32 C34 C36 -65.4(5) . . . . ?
C31 C32 C34 C37 174.0(4) . . . . ?
C33 C28 C29 N20 -174.5(4) . . . . ?
C33 C28 C29 C30 2.2(6) . . . . ?
C33 C32 C34 C35 -127.6(5) . . . . ?
C33 C32 C34 C36 112.8(5) . . . . ?
C33 C32 C34 C37 -7.8(6) . . . . ?
C34 C32 C33 C28 -178.5(4) . . . . ?
C38 C30 C31 C32 174.5(4) . . . . ?
C38 C39 C40 C41 -1.0(7) . . . . ?
C38 C43 C44 N20 24.0(6) . . . . ?
C38 C43 C44 C3 -97.6(5) . . . . ?
C39 C38 C43 C42 -0.5(6) . . . . ?
C39 C38 C43 C44 -177.8(4) . . . . ?
C39 C40 C41 C42 2.2(7) . . . . ?
C40 C41 C42 C43 -2.5(7) . . . . ?
C41 C42 C43 C38 1.7(7) . . . . ?
C41 C42 C43 C44 179.0(4) . . . . ?
C42 C43 C44 N20 -153.4(4) . . . . ?
C42 C43 C44 C3 85.1(5) . . . . ?
C43 C38 C39 C40 0.2(6) . . . . ?
C44 N20 C21 C2 50.5(4) . . . . ?
C44 N20 C21 C22 176.4(4) . . . . ?
C44 N20 C29 C28 -157.1(4) . . . . ?
C44 N20 C29 C30 26.4(5) . . . . ?
C44 C3 C4 N21 -122.3(4) . . . . ?
C44 C3 C4 C5 64.6(7) . . . . ?
C51 C5 C6 N22 -179.9(4) . . . . ?
C51 C5 C6 C7 6.4(7) . . . . ?
C51 C52 C53 C54 -0.8(7) . . . . ?
C52 C51 C56 C55 -0.4(6) . . . . ?
C52 C51 C56 C59 -177.6(4) . . . . ?
C52 C53 C54 C55 0.7(7) . . . . ?
C52 C53 C54 C58 -178.8(4) . . . . ?
C53 C54 C55 C56 -0.5(7) . . . . ?
C54 C55 C56 C51 0.3(6) . . . . ?
C54 C55 C56 C59 177.5(4) . . . . ?
C56 C51 C52 C53 0.6(6) . . . . ?
C56 C51 C52 C57 179.5(4) . . . . ?
C57 C52 C53 C54 -179.8(4) . . . . ?
C58 C54 C55 C56 179.1(4) . . . . ?
C141 C14 C15 N24 174.5(4) . . . . ?
C141 C14 C15 C16 0.4(7) . . . . ?
C141 C142 C143 C144 -0.9(7) . . . . ?
C142 C141 C146 C145 -0.9(6) . . . . ?
C142 C141 C146 C149 177.6(4) . . . . ?
C142 C143 C144 C145 -0.5(8) . . . . ?
C142 C143 C144 C148 179.2(5) . . . . ?
C143 C144 C145 C146 1.2(8) . . . . ?
C144 C145 C146 C141 -0.5(7) . . . . ?
C144 C145 C146 C149 -179.1(5) . . . . ?
C146 C141 C142 C143 1.6(6) . . . . ?
C146 C141 C142 C147 -178.6(4) . . . . ?
C147 C142 C143 C144 179.3(5) . . . . ?
C148 C144 C145 C146 -178.5(5) . . . . ?

loop_
_exptl_oxdiff_crystal_face_indexfrac_h
_exptl_oxdiff_crystal_face_indexfrac_k
_exptl_oxdiff_crystal_face_indexfrac_l
_exptl_oxdiff_crystal_face_x
_exptl_oxdiff_crystal_face_y
_exptl_oxdiff_crystal_face_z
-5.8165 -9.8553 3.7254 0.0041 0.0263 -0.9996
5.8165 9.8553 -3.7254 -0.0041 -0.0263 0.9996
0.8039 2.4068 9.9609 -0.0807 0.9948 0.0621
-0.8039 -2.4068 -9.9609 0.0807 -0.9948 -0.0621
-4.1674 14.1459 0.6209 0.9996 0.0282 -0.0089
4.1674 -14.1459 -0.6209 -0.9996 -0.0282 0.0089
6.1816 3.0096 2.4049 -0.4241 0.5012 0.7543
-6.3063 8.1559 2.6158 0.8850 0.0742 -0.4595
6.3063 -8.1559 -2.6158 -0.8850 -0.0742 0.4595
-2.0208 -2.9493 11.0355 -0.0959 0.9328 -0.4341
-0.9932 17.0234 0.9543 0.8538 0.2132 0.4310
-5.9911 10.0407 3.9669 0.9277 0.2322 -0.3780
3.0151 10.9685 -8.0448 0.3410 -0.5345 0.7718
-5.9839 -5.0010 -2.0111 0.3110 -0.4752 -0.8010
4.9952 -11.0440 -4.9704 -0.8756 -0.3760 0.2462
